data_4516716
loop_
_publ_author_name
'He, Zhiqi'
'Huang, Yong'

_publ_section_title
;
 Diverting C--H Annulation Pathways: Nickel-Catalyzed Dehydrogenative
 Homologation of Aromatic Amides
;
_journal_issue 11
_journal_name_full 'ACS Catalysis'
_journal_page_first 7814
_journal_paper_doi 10.1021/acscatal.6b02477
_journal_volume 6
_journal_year 2016
_chemical_formula_sum 'C33 H22 Cl3 N4 Ni O2'
_chemical_formula_weight 671.60
_space_group_crystal_system triclinic
_space_group_IT_number 2
_space_group_name_Hall '-P 1'
_space_group_name_H-M_alt 'P -1'
_atom_sites_solution_hydrogens geom
_audit_creation_method SHELXL-2014
_cell_angle_alpha 79.797(7)
_cell_angle_beta 80.388(7)
_cell_angle_gamma 89.868(6)
_cell_formula_units_Z 2
_cell_length_a 9.00580(10)
_cell_length_b 9.30910(10)
_cell_length_c 17.9195(12)
_cell_measurement_reflns_used 14074
_cell_measurement_temperature 293(2)
_cell_measurement_theta_max 68.30
_cell_measurement_theta_min 6.80
_cell_volume 1457.21(11)
_computing_cell_refinement 'CrystalClear-SM Auto 2.0 r4'
_computing_data_collection 'CrystalClear-SM 2.0 r4 (Rigaku, 2009)'
_computing_data_reduction 'CrystalClear-SM Auto 2.0 r4'
_computing_molecular_graphics 'CrystalStructure 4.0'
_computing_publication_material 'CrystalStructure 4.0 (Rigaku, 2009)'
_computing_structure_refinement 'SHELXL-2014 (Sheldrick, 2014)'
_computing_structure_solution 'SIR2004 (Burla, et al., 2005)'
_diffrn_ambient_temperature 293(2)
_diffrn_measured_fraction_theta_full 0.977
_diffrn_measured_fraction_theta_max 0.972
_diffrn_measurement_device_type 'Rigaku Saturn944+ CCD'
_diffrn_measurement_method \w
_diffrn_radiation_type CuK\a
_diffrn_radiation_wavelength 1.54187
_diffrn_reflns_av_R_equivalents 0.0752
_diffrn_reflns_av_unetI/netI 0.0644
_diffrn_reflns_Laue_measured_fraction_full 0.977
_diffrn_reflns_Laue_measured_fraction_max 0.972
_diffrn_reflns_limit_h_max 10
_diffrn_reflns_limit_h_min -10
_diffrn_reflns_limit_k_max 11
_diffrn_reflns_limit_k_min -11
_diffrn_reflns_limit_l_max 21
_diffrn_reflns_limit_l_min -21
_diffrn_reflns_number 19127
_diffrn_reflns_point_group_measured_fraction_full 0.977
_diffrn_reflns_point_group_measured_fraction_max 0.972
_diffrn_reflns_theta_full 67.687
_diffrn_reflns_theta_max 68.271
_diffrn_reflns_theta_min 6.849
_exptl_absorpt_coefficient_mu 3.810
_exptl_absorpt_correction_T_max 0.470
_exptl_absorpt_correction_T_min 0.346
_exptl_absorpt_correction_type multi-scan
_exptl_absorpt_process_details 'Jacobson, R. (1998) Private communication'
_exptl_crystal_colour colorless
_exptl_crystal_density_diffrn 1.531
_exptl_crystal_description prism
_exptl_crystal_F_000 686
_exptl_crystal_size_max 0.090
_exptl_crystal_size_mid 0.080
_exptl_crystal_size_min 0.050
_refine_diff_density_max 0.875
_refine_diff_density_min -0.792
_refine_diff_density_rms 0.090
_refine_ls_extinction_method none
_refine_ls_goodness_of_fit_ref 1.096
_refine_ls_hydrogen_treatment constr
_refine_ls_matrix_type full
_refine_ls_number_parameters 388
_refine_ls_number_reflns 5204
_refine_ls_number_restraints 0
_refine_ls_restrained_S_all 1.096
_refine_ls_R_factor_all 0.0916
_refine_ls_R_factor_gt 0.0676
_refine_ls_shift/su_max 0.000
_refine_ls_shift/su_mean 0.000
_refine_ls_structure_factor_coef Fsqd
_refine_ls_weighting_details 'w=1/[\s^2^(Fo^2^)+(0.1002P)^2^+1.1486P] where P=(Fo^2^+2Fc^2^)/3'
_refine_ls_weighting_scheme calc
_refine_ls_wR_factor_gt 0.1791
_refine_ls_wR_factor_ref 0.2033
_reflns_Friedel_coverage 0.000
_reflns_number_gt 3639
_reflns_number_total 5204
_reflns_threshold_expression 'I > 2\s(I)'
_cod_data_source_file cs6b02477_si_003.cif
_cod_data_source_block shelx
_cod_database_code 4516716
_shelx_space_group_comment
;
The symmetry employed for this shelxl refinement is uniquely defined
by the following loop, which should always be used as a source of
symmetry information in preference to the above space-group names.
They are only intended as comments.
;
_shelx_estimated_absorpt_t_min 0.725
_shelx_estimated_absorpt_t_max 0.832
_shelxl_version_number 2014-3

loop_
_space_group_symop_operation_xyz
'x, y, z'
'-x, -y, -z'

loop_
_atom_site_label
_atom_site_type_symbol
_atom_site_fract_x
_atom_site_fract_y
_atom_site_fract_z
_atom_site_U_iso_or_equiv
_atom_site_adp_type
_atom_site_occupancy
_atom_site_site_symmetry_order
_atom_site_calc_flag
_atom_site_refinement_flags_posn
_atom_site_refinement_flags_adp
Ni1 Ni 0.33863(7) 0.13827(7) 0.22269(4) 0.0406(2) Uani 1 1 d . .
Cl2 Cl 0.8493(2) 0.8944(2) 0.32958(10) 0.1018(6) Uani 1 1 d . .
Cl3 Cl 0.6274(2) 0.8949(2) 0.46427(13) 0.1078(6) Uani 1 1 d . .
Cl4 Cl 0.8257(3) 0.65344(19) 0.45422(13) 0.1228(8) Uani 1 1 d . .
O8 O 0.4178(4) 0.1893(4) -0.01146(17) 0.0684(10) Uani 1 1 d . .
O9 O 0.0612(4) 0.1236(4) 0.42316(18) 0.0652(10) Uani 1 1 d . .
N5 N 0.4149(4) 0.2079(4) 0.1149(2) 0.0440(8) Uani 1 1 d . .
N6 N 0.2352(4) 0.0658(4) 0.3221(2) 0.0444(8) Uani 1 1 d . .
N7 N 0.4102(4) -0.0662(4) 0.2291(2) 0.0448(8) Uani 1 1 d . .
N10 N 0.5360(4) 0.2196(4) 0.2372(2) 0.0443(8) Uani 1 1 d . .
C11 C 0.3663(5) -0.1464(5) 0.3025(2) 0.0421(9) Uani 1 1 d . .
C12 C 0.1412(5) 0.1566(5) 0.3603(3) 0.0479(10) Uani 1 1 d . .
C13 C 0.2685(5) -0.0769(5) 0.3544(2) 0.0438(10) Uani 1 1 d . .
C14 C 0.3583(5) 0.1649(5) 0.0563(2) 0.0461(10) Uani 1 1 d . .
C15 C 0.2158(5) 0.0741(5) 0.0799(2) 0.0455(10) Uani 1 1 d . .
C16 C 0.7484(5) 0.3725(5) 0.1662(3) 0.0512(11) Uani 1 1 d . .
C17 C 0.6132(5) 0.2950(5) 0.1694(3) 0.0441(10) Uani 1 1 d . .
C18 C 0.2409(5) 0.3190(5) 0.2388(2) 0.0444(10) Uani 1 1 d . .
C19 C 0.5492(5) 0.2918(5) 0.1020(2) 0.0426(10) Uani 1 1 d . .
C20 C 0.1018(5) 0.5588(6) 0.2880(3) 0.0570(12) Uani 1 1 d . .
H20 H 0.0570 0.6405 0.3044 0.068 Uiso 1 1 calc R U
C21 C 0.2192(6) -0.1518(5) 0.4274(3) 0.0540(12) Uani 1 1 d . .
H21 H 0.1526 -0.1096 0.4623 0.065 Uiso 1 1 calc R U
C22 C 0.0853(5) 0.4253(5) 0.3371(3) 0.0535(11) Uani 1 1 d . .
H22 H 0.0294 0.4165 0.3863 0.064 Uiso 1 1 calc R U
C23 C 0.6237(5) 0.3708(5) 0.0337(3) 0.0524(11) Uani 1 1 d . .
H23 H 0.5859 0.3705 -0.0115 0.063 Uiso 1 1 calc R U
C24 C 0.4995(5) -0.1269(5) 0.1781(3) 0.0473(10) Uani 1 1 d . .
H24 H 0.5287 -0.0732 0.1289 0.057 Uiso 1 1 calc R U
C25 C 0.3687(6) -0.3612(5) 0.4001(3) 0.0608(13) Uani 1 1 d . .
H25 H 0.4018 -0.4542 0.4167 0.073 Uiso 1 1 calc R U
C26 C 0.1841(6) 0.5717(5) 0.2153(3) 0.0587(12) Uani 1 1 d . .
H26 H 0.1919 0.6615 0.1823 0.070 Uiso 1 1 calc R U
C27 C 0.4182(5) -0.2877(5) 0.3242(3) 0.0490(10) Uani 1 1 d . .
C28 C 0.1528(5) 0.3051(5) 0.3121(2) 0.0452(10) Uani 1 1 d . .
C29 C 0.2558(5) 0.4527(5) 0.1903(3) 0.0495(11) Uani 1 1 d . .
H29 H 0.3132 0.4629 0.1413 0.059 Uiso 1 1 calc R U
C30 C 0.2065(6) -0.0530(5) 0.0503(3) 0.0570(12) Uani 1 1 d . .
H30 H 0.2898 -0.0821 0.0189 0.068 Uiso 1 1 calc R U
C31 C 0.5521(5) -0.2678(5) 0.1946(3) 0.0562(12) Uani 1 1 d . .
H31 H 0.6130 -0.3074 0.1565 0.067 Uiso 1 1 calc R U
C32 C 0.8189(6) 0.4521(6) 0.0948(4) 0.0654(14) Uani 1 1 d . .
H32 H 0.9083 0.5045 0.0913 0.078 Uiso 1 1 calc R U
C33 C 0.0877(5) 0.1172(6) 0.1253(3) 0.0554(12) Uani 1 1 d . .
H33 H 0.0907 0.2030 0.1450 0.066 Uiso 1 1 calc R U
C34 C 0.5925(6) 0.2141(5) 0.3008(3) 0.0566(12) Uani 1 1 d . .
H34 H 0.5397 0.1622 0.3467 0.068 Uiso 1 1 calc R U
C35 C -0.0498(6) -0.0939(7) 0.1126(4) 0.0726(16) Uani 1 1 d . .
H35 H -0.1382 -0.1507 0.1241 0.087 Uiso 1 1 calc R U
C36 C 0.7295(6) 0.2841(6) 0.3016(4) 0.0676(14) Uani 1 1 d . .
H36 H 0.7678 0.2767 0.3472 0.081 Uiso 1 1 calc R U
C37 C 0.5136(6) -0.3475(5) 0.2670(3) 0.0586(12) Uani 1 1 d . .
H37 H 0.5499 -0.4409 0.2787 0.070 Uiso 1 1 calc R U
C38 C 0.7563(6) 0.4519(6) 0.0317(3) 0.0628(13) Uani 1 1 d . .
H38 H 0.8023 0.5072 -0.0148 0.075 Uiso 1 1 calc R U
C39 C 0.8059(6) 0.3626(6) 0.2355(3) 0.0649(14) Uani 1 1 d . .
H39 H 0.8965 0.4102 0.2358 0.078 Uiso 1 1 calc R U
C40 C -0.0433(6) 0.0325(7) 0.1411(3) 0.0678(14) Uani 1 1 d . .
H40 H -0.1281 0.0617 0.1713 0.081 Uiso 1 1 calc R U
C41 C 0.8075(7) 0.8385(6) 0.4294(3) 0.0717(15) Uani 1 1 d . .
H41 H 0.8805 0.8868 0.4524 0.086 Uiso 1 1 calc R U
C42 C 0.2710(6) -0.2932(6) 0.4488(3) 0.0638(14) Uani 1 1 d . .
H42 H 0.2372 -0.3431 0.4985 0.077 Uiso 1 1 calc R U
C43 C 0.0748(6) -0.1369(6) 0.0670(3) 0.0677(14) Uani 1 1 d . .
H43 H 0.0703 -0.2225 0.0474 0.081 Uiso 1 1 calc R U

loop_
_atom_site_aniso_label
_atom_site_aniso_U_11
_atom_site_aniso_U_22
_atom_site_aniso_U_33
_atom_site_aniso_U_23
_atom_site_aniso_U_13
_atom_site_aniso_U_12
Ni1 0.0395(4) 0.0433(4) 0.0370(4) -0.0077(3) -0.0002(3) -0.0033(3)
Cl2 0.1302(15) 0.0910(12) 0.0762(10) -0.0045(9) -0.0064(10) 0.0193(11)
Cl3 0.0743(10) 0.1315(16) 0.1226(15) -0.0508(13) -0.0012(10) 0.0199(10)
Cl4 0.162(2) 0.0629(10) 0.1199(16) 0.0043(10) 0.0202(14) 0.0139(11)
O8 0.077(2) 0.090(3) 0.0340(16) -0.0138(17) 0.0055(15) -0.020(2)
O9 0.068(2) 0.073(2) 0.0426(17) -0.0081(16) 0.0205(16) 0.0065(18)
N5 0.0404(18) 0.046(2) 0.0453(19) -0.0089(16) -0.0051(15) -0.0044(15)
N6 0.046(2) 0.039(2) 0.049(2) -0.0140(16) -0.0011(15) 0.0024(15)
N7 0.0429(19) 0.050(2) 0.0403(18) -0.0129(16) 0.0027(15) -0.0057(15)
N10 0.050(2) 0.042(2) 0.0423(19) -0.0107(16) -0.0084(16) -0.0010(15)
C11 0.043(2) 0.046(2) 0.036(2) -0.0075(18) -0.0020(17) -0.0088(18)
C12 0.046(2) 0.050(3) 0.048(2) -0.012(2) -0.0047(19) -0.0003(19)
C13 0.043(2) 0.045(2) 0.042(2) -0.0123(19) 0.0003(17) -0.0050(18)
C14 0.049(2) 0.049(3) 0.041(2) -0.0087(19) -0.0068(18) -0.0004(19)
C15 0.046(2) 0.051(3) 0.043(2) -0.014(2) -0.0134(18) -0.0031(19)
C16 0.040(2) 0.046(3) 0.070(3) -0.015(2) -0.009(2) -0.0025(19)
C17 0.042(2) 0.041(2) 0.049(2) -0.0079(19) -0.0057(18) 0.0059(17)
C18 0.044(2) 0.047(3) 0.043(2) -0.0109(19) -0.0081(18) -0.0057(18)
C19 0.039(2) 0.043(2) 0.045(2) -0.0103(19) 0.0009(17) 0.0003(17)
C20 0.055(3) 0.050(3) 0.073(3) -0.026(3) -0.015(2) 0.006(2)
C21 0.066(3) 0.051(3) 0.039(2) -0.008(2) 0.007(2) -0.010(2)
C22 0.049(3) 0.058(3) 0.056(3) -0.019(2) -0.007(2) 0.007(2)
C23 0.051(3) 0.050(3) 0.050(3) -0.001(2) 0.004(2) -0.006(2)
C24 0.048(2) 0.045(3) 0.047(2) -0.015(2) 0.0050(19) -0.0013(19)
C25 0.076(3) 0.043(3) 0.060(3) -0.005(2) -0.006(3) -0.001(2)
C26 0.058(3) 0.047(3) 0.071(3) -0.007(2) -0.015(2) -0.001(2)
C27 0.050(2) 0.043(2) 0.052(3) -0.007(2) -0.005(2) -0.0057(19)
C28 0.043(2) 0.051(3) 0.043(2) -0.012(2) -0.0072(18) 0.0003(19)
C29 0.052(3) 0.049(3) 0.048(2) -0.010(2) -0.006(2) -0.001(2)
C30 0.055(3) 0.055(3) 0.061(3) -0.012(2) -0.008(2) 0.003(2)
C31 0.056(3) 0.056(3) 0.055(3) -0.018(2) 0.004(2) 0.001(2)
C32 0.047(3) 0.055(3) 0.088(4) -0.011(3) 0.006(3) -0.013(2)
C33 0.046(3) 0.065(3) 0.060(3) -0.025(2) -0.007(2) 0.002(2)
C34 0.062(3) 0.055(3) 0.054(3) -0.009(2) -0.016(2) -0.002(2)
C35 0.056(3) 0.069(4) 0.091(4) -0.008(3) -0.014(3) -0.016(3)
C36 0.064(3) 0.069(4) 0.080(4) -0.020(3) -0.034(3) 0.001(3)
C37 0.060(3) 0.045(3) 0.069(3) -0.013(2) -0.003(2) 0.006(2)
C38 0.054(3) 0.061(3) 0.065(3) -0.002(3) 0.006(2) -0.010(2)
C39 0.049(3) 0.064(3) 0.086(4) -0.019(3) -0.017(3) -0.005(2)
C40 0.045(3) 0.083(4) 0.076(4) -0.021(3) -0.004(2) -0.003(3)
C41 0.072(4) 0.069(4) 0.076(4) -0.022(3) -0.006(3) 0.009(3)
C42 0.081(4) 0.055(3) 0.048(3) 0.001(2) -0.002(2) -0.010(3)
C43 0.068(3) 0.055(3) 0.083(4) -0.017(3) -0.015(3) -0.007(3)

loop_
_atom_type_symbol
_atom_type_description
_atom_type_scat_dispersion_real
_atom_type_scat_dispersion_imag
_atom_type_scat_source
C C 0.0181 0.0091 'International Tables Vol C Tables 4.2.6.8 and 6.1.1.4'
H H 0.0000 0.0000 'International Tables Vol C Tables 4.2.6.8 and 6.1.1.4'
N N 0.0311 0.0180 'International Tables Vol C Tables 4.2.6.8 and 6.1.1.4'
Ni Ni -3.0029 0.5091 'International Tables Vol C Tables 4.2.6.8 and 6.1.1.4'
O O 0.0492 0.0322 'International Tables Vol C Tables 4.2.6.8 and 6.1.1.4'
Cl Cl 0.3639 0.7018 'International Tables Vol C Tables 4.2.6.8 and 6.1.1.4'

loop_
_geom_angle_atom_site_label_1
_geom_angle_atom_site_label_2
_geom_angle_atom_site_label_3
_geom_angle
N6 Ni1 N5 170.76(15)
N6 Ni1 C18 83.90(16)
N5 Ni1 C18 94.54(17)
N6 Ni1 N7 83.10(14)
N5 Ni1 N7 98.09(15)
C18 Ni1 N7 166.93(16)
N6 Ni1 N10 105.62(15)
N5 Ni1 N10 83.47(14)
C18 Ni1 N10 90.70(16)
N7 Ni1 N10 94.03(14)
C14 N5 C19 121.9(3)
C14 N5 Ni1 124.2(3)
C19 N5 Ni1 113.3(3)
C12 N6 C13 124.5(4)
C12 N6 Ni1 119.2(3)
C13 N6 Ni1 116.1(3)
C24 N7 C11 118.5(4)
C24 N7 Ni1 130.2(3)
C11 N7 Ni1 111.0(3)
C34 N10 C17 119.4(4)
C34 N10 Ni1 129.2(3)
C17 N10 Ni1 111.3(3)
N7 C11 C27 121.9(4)
N7 C11 C13 116.1(4)
C27 C11 C13 122.0(4)
O9 C12 N6 126.9(4)
O9 C12 C28 124.5(4)
N6 C12 C28 108.7(4)
C21 C13 N6 128.3(4)
C21 C13 C11 118.8(4)
N6 C13 C11 112.9(4)
O8 C14 N5 125.3(4)
O8 C14 C15 119.4(4)
N5 C14 C15 115.2(4)
C30 C15 C33 118.5(4)
C30 C15 C14 118.3(4)
C33 C15 C14 123.0(4)
C17 C16 C32 118.6(5)
C17 C16 C39 117.0(4)
C32 C16 C39 124.4(5)
N10 C17 C16 121.8(4)
N10 C17 C19 116.7(4)
C16 C17 C19 121.5(4)
C29 C18 C28 119.7(4)
C29 C18 Ni1 128.3(3)
C28 C18 Ni1 111.8(3)
C23 C19 N5 128.3(4)
C23 C19 C17 117.3(4)
N5 C19 C17 114.4(4)
C26 C20 C22 120.4(5)
C26 C20 H20 119.8
C22 C20 H20 119.8
C13 C21 C42 119.0(4)
C13 C21 H21 120.5
C42 C21 H21 120.5
C28 C22 C20 119.2(5)
C28 C22 H22 120.4
C20 C22 H22 120.4
C19 C23 C38 120.6(5)
C19 C23 H23 119.7
C38 C23 H23 119.7
N7 C24 C31 123.0(4)
N7 C24 H24 118.5
C31 C24 H24 118.5
C42 C25 C27 118.8(5)
C42 C25 H25 120.6
C27 C25 H25 120.6
C20 C26 C29 121.0(5)
C20 C26 H26 119.5
C29 C26 H26 119.5
C11 C27 C25 118.2(4)
C11 C27 C37 117.1(4)
C25 C27 C37 124.7(4)
C22 C28 C18 120.5(4)
C22 C28 C12 123.4(4)
C18 C28 C12 116.2(4)
C18 C29 C26 119.2(4)
C18 C29 H29 120.4
C26 C29 H29 120.4
C43 C30 C15 120.7(5)
C43 C30 H30 119.7
C15 C30 H30 119.7
C37 C31 C24 119.5(4)
C37 C31 H31 120.3
C24 C31 H31 120.3
C38 C32 C16 119.7(5)
C38 C32 H32 120.1
C16 C32 H32 120.1
C40 C33 C15 120.0(5)
C40 C33 H33 120.0
C15 C33 H33 120.0
N10 C34 C36 122.1(5)
N10 C34 H34 119.0
C36 C34 H34 119.0
C40 C35 C43 119.9(5)
C40 C35 H35 120.1
C43 C35 H35 120.1
C39 C36 C34 119.5(5)
C39 C36 H36 120.2
C34 C36 H36 120.2
C31 C37 C27 119.9(4)
C31 C37 H37 120.0
C27 C37 H37 120.0
C32 C38 C23 122.2(5)
C32 C38 H38 118.9
C23 C38 H38 118.9
C36 C39 C16 120.2(5)
C36 C39 H39 119.9
C16 C39 H39 119.9
C35 C40 C33 120.8(5)
C35 C40 H40 119.6
C33 C40 H40 119.6
Cl4 C41 Cl2 110.8(3)
Cl4 C41 Cl3 112.3(4)
Cl2 C41 Cl3 109.9(3)
Cl4 C41 H41 107.9
Cl2 C41 H41 107.9
Cl3 C41 H41 107.9
C25 C42 C21 123.2(5)
C25 C42 H42 118.4
C21 C42 H42 118.4
C35 C43 C30 120.2(5)
C35 C43 H43 119.9
C30 C43 H43 119.9

loop_
_geom_bond_atom_site_label_1
_geom_bond_atom_site_label_2
_geom_bond_distance
Ni1 N6 1.876(4)
Ni1 N5 1.934(4)
Ni1 C18 1.941(5)
Ni1 N7 1.998(4)
Ni1 N10 2.008(4)
Cl2 C41 1.749(6)
Cl3 C41 1.752(6)
Cl4 C41 1.716(6)
O8 C14 1.224(5)
O9 C12 1.221(5)
N5 C14 1.360(6)
N5 C19 1.405(5)
N6 C12 1.381(6)
N6 C13 1.405(6)
N7 C24 1.317(5)
N7 C11 1.386(5)
N10 C34 1.318(6)
N10 C17 1.367(5)
C11 C27 1.406(6)
C11 C13 1.413(6)
C12 C28 1.488(6)
C13 C21 1.371(6)
C14 C15 1.496(6)
C15 C30 1.388(7)
C15 C33 1.398(6)
C16 C17 1.405(6)
C16 C32 1.408(7)
C16 C39 1.412(7)
C17 C19 1.428(6)
C18 C29 1.380(6)
C18 C28 1.401(6)
C19 C23 1.377(6)
C20 C26 1.373(7)
C20 C22 1.382(7)
C20 H20 0.9300
C21 C42 1.406(7)
C21 H21 0.9300
C22 C28 1.381(6)
C22 H22 0.9300
C23 C38 1.407(7)
C23 H23 0.9300
C24 C31 1.392(7)
C24 H24 0.9300
C25 C42 1.369(7)
C25 C27 1.408(7)
C25 H25 0.9300
C26 C29 1.385(7)
C26 H26 0.9300
C27 C37 1.416(7)
C29 H29 0.9300
C30 C43 1.381(7)
C30 H30 0.9300
C31 C37 1.366(7)
C31 H31 0.9300
C32 C38 1.345(8)
C32 H32 0.9300
C33 C40 1.381(7)
C33 H33 0.9300
C34 C36 1.400(7)
C34 H34 0.9300
C35 C40 1.367(8)
C35 C43 1.376(8)
C35 H35 0.9300
C36 C39 1.354(8)
C36 H36 0.9300
C37 H37 0.9300
C38 H38 0.9300
C39 H39 0.9300
C40 H40 0.9300
C41 H41 0.9800
C42 H42 0.9300
C43 H43 0.9300

loop_
_geom_hbond_atom_site_label_D
_geom_hbond_atom_site_label_H
_geom_hbond_atom_site_label_A
_geom_hbond_distance_DH
_geom_hbond_distance_HA
_geom_hbond_distance_DA
_geom_hbond_angle_DHA
_geom_hbond_site_symmetry_A
C21 H21 O9 0.93 2.35 2.925(6) 119.6 .
C21 H21 O9 0.93 2.55 3.406(5) 152.5 2_556
C23 H23 O8 0.93 2.27 2.819(6) 117.3 .
C24 H24 O8 0.93 2.51 3.111(5) 122.7 2_655
C41 H41 O9 0.98 2.36 3.143(7) 136.2 2_666

loop_
_geom_torsion_atom_site_label_1
_geom_torsion_atom_site_label_2
_geom_torsion_atom_site_label_3
_geom_torsion_atom_site_label_4
_geom_torsion
C18 Ni1 N6 C12 1.6(3)
N7 Ni1 N6 C12 -177.2(3)
N10 Ni1 N6 C12 90.6(3)
C18 Ni1 N6 C13 -174.1(3)
N7 Ni1 N6 C13 7.2(3)
N10 Ni1 N6 C13 -85.1(3)
C24 N7 C11 C27 2.1(6)
Ni1 N7 C11 C27 -172.1(3)
C24 N7 C11 C13 -178.9(4)
Ni1 N7 C11 C13 6.8(5)
C13 N6 C12 O9 -8.6(7)
Ni1 N6 C12 O9 176.1(4)
C13 N6 C12 C28 171.2(4)
Ni1 N6 C12 C28 -4.1(5)
C12 N6 C13 C21 -1.1(7)
Ni1 N6 C13 C21 174.3(4)
C12 N6 C13 C11 179.3(4)
Ni1 N6 C13 C11 -5.4(5)
N7 C11 C13 C21 178.9(4)
C27 C11 C13 C21 -2.1(7)
N7 C11 C13 N6 -1.4(5)
C27 C11 C13 N6 177.6(4)
C19 N5 C14 O8 2.4(7)
Ni1 N5 C14 O8 -168.2(4)
C19 N5 C14 C15 179.0(4)
Ni1 N5 C14 C15 8.4(5)
O8 C14 C15 C30 44.7(6)
N5 C14 C15 C30 -132.2(4)
O8 C14 C15 C33 -130.0(5)
N5 C14 C15 C33 53.1(6)
C34 N10 C17 C16 -2.8(6)
Ni1 N10 C17 C16 174.4(3)
C34 N10 C17 C19 177.5(4)
Ni1 N10 C17 C19 -5.2(4)
C32 C16 C17 N10 -177.7(4)
C39 C16 C17 N10 3.4(6)
C32 C16 C17 C19 1.9(7)
C39 C16 C17 C19 -176.9(4)
C14 N5 C19 C23 16.5(7)
Ni1 N5 C19 C23 -172.0(4)
C14 N5 C19 C17 -164.3(4)
Ni1 N5 C19 C17 7.2(4)
N10 C17 C19 C23 178.2(4)
C16 C17 C19 C23 -1.5(6)
N10 C17 C19 N5 -1.1(5)
C16 C17 C19 N5 179.2(4)
N6 C13 C21 C42 -177.8(5)
C11 C13 C21 C42 1.8(7)
C26 C20 C22 C28 0.1(7)
N5 C19 C23 C38 178.6(4)
C17 C19 C23 C38 -0.7(7)
C11 N7 C24 C31 -0.1(7)
Ni1 N7 C24 C31 172.8(3)
C22 C20 C26 C29 -1.9(8)
N7 C11 C27 C25 179.6(4)
C13 C11 C27 C25 0.7(7)
N7 C11 C27 C37 -2.2(6)
C13 C11 C27 C37 178.8(4)
C42 C25 C27 C11 0.9(7)
C42 C25 C27 C37 -177.1(5)
C20 C22 C28 C18 2.0(7)
C20 C22 C28 C12 -179.7(4)
C29 C18 C28 C22 -2.3(7)
Ni1 C18 C28 C22 174.1(3)
C29 C18 C28 C12 179.2(4)
Ni1 C18 C28 C12 -4.4(5)
O9 C12 C28 C22 6.8(7)
N6 C12 C28 C22 -173.0(4)
O9 C12 C28 C18 -174.8(4)
N6 C12 C28 C18 5.4(5)
C28 C18 C29 C26 0.6(7)
Ni1 C18 C29 C26 -175.2(3)
C20 C26 C29 C18 1.5(7)
C33 C15 C30 C43 -1.6(7)
C14 C15 C30 C43 -176.6(4)
N7 C24 C31 C37 -1.6(8)
C17 C16 C32 C38 -0.2(7)
C39 C16 C32 C38 178.5(5)
C30 C15 C33 C40 1.2(7)
C14 C15 C33 C40 175.9(5)
C17 N10 C34 C36 0.4(7)
Ni1 N10 C34 C36 -176.3(4)
N10 C34 C36 C39 1.4(8)
C24 C31 C37 C27 1.3(8)
C11 C27 C37 C31 0.5(7)
C25 C27 C37 C31 178.5(5)
C16 C32 C38 C23 -1.9(8)
C19 C23 C38 C32 2.4(8)
C34 C36 C39 C16 -0.7(8)
C17 C16 C39 C36 -1.6(7)
C32 C16 C39 C36 179.6(5)
C43 C35 C40 C33 -0.8(9)
C15 C33 C40 C35 -0.1(8)
C27 C25 C42 C21 -1.2(8)
C13 C21 C42 C25 -0.2(8)
C40 C35 C43 C30 0.4(9)
C15 C30 C43 C35 0.9(8)
